data_4036504
loop_
_publ_author_name
'Cindro, Nikola'
'Antol, Ivana'
'Mlinari\'c-Majerski, Kata'
'Halasz, Ivan'
'Wan, Peter'
'Basari\'c, Nikola'

_publ_section_title
;
 Reactivity of Cations and Zwitterions Formed in Photochemical and
 Acid-Catalyzed Reactions from m-Hydroxycycloalkyl-Substituted Phenol
 Derivatives.
;
_journal_issue 24
_journal_name_full 'The Journal of organic chemistry'
_journal_page_first 12420
_journal_page_last 12430
_journal_paper_doi 10.1021/acs.joc.5b02297
_journal_volume 80
_journal_year 2015
_chemical_formula_sum 'C20 H12 O2'
_chemical_formula_weight 284.30
_space_group_crystal_system monoclinic
_space_group_IT_number 14
_space_group_name_Hall '-P 2ybc'
_space_group_name_H-M_alt 'P 1 21/c 1'
_atom_sites_solution_hydrogens mixed
_audit_creation_method SHELXL-2013
_cell_angle_alpha 90
_cell_angle_beta 100.4330(10)
_cell_angle_gamma 90
_cell_formula_units_Z 4
_cell_length_a 6.53810(10)
_cell_length_b 16.2344(2)
_cell_length_c 13.3793(2)
_cell_measurement_temperature 293(2)
_cell_volume 1396.63(3)
_computing_structure_refinement 'SHELXL-2013 (Sheldrick, 2013)'
_diffrn_ambient_temperature 293(2)
_diffrn_measured_fraction_theta_full 0.998
_diffrn_measured_fraction_theta_max 0.996
_diffrn_radiation_type CuK\a
_diffrn_radiation_wavelength 1.54184
_diffrn_reflns_av_R_equivalents 0.0265
_diffrn_reflns_av_unetI/netI 0.0127
_diffrn_reflns_Laue_measured_fraction_full 0.998
_diffrn_reflns_Laue_measured_fraction_max 0.996
_diffrn_reflns_limit_h_max 8
_diffrn_reflns_limit_h_min -6
_diffrn_reflns_limit_k_max 19
_diffrn_reflns_limit_k_min -19
_diffrn_reflns_limit_l_max 16
_diffrn_reflns_limit_l_min -16
_diffrn_reflns_number 24513
_diffrn_reflns_point_group_measured_fraction_full 0.998
_diffrn_reflns_point_group_measured_fraction_max 0.996
_diffrn_reflns_theta_full 67.684
_diffrn_reflns_theta_max 71.127
_diffrn_reflns_theta_min 4.325
_exptl_absorpt_coefficient_mu 0.691
_exptl_crystal_density_diffrn 1.352
_exptl_crystal_F_000 592
_refine_diff_density_max 0.244
_refine_diff_density_min -0.178
_refine_diff_density_rms 0.035
_refine_ls_extinction_method none
_refine_ls_goodness_of_fit_ref 1.038
_refine_ls_hydrogen_treatment mixed
_refine_ls_matrix_type full
_refine_ls_number_parameters 174
_refine_ls_number_reflns 2683
_refine_ls_number_restraints 0
_refine_ls_restrained_S_all 1.038
_refine_ls_R_factor_all 0.0480
_refine_ls_R_factor_gt 0.0465
_refine_ls_shift/su_max 0.007
_refine_ls_shift/su_mean 0.002
_refine_ls_structure_factor_coef Fsqd
_refine_ls_weighting_details 'w=1/[\s^2^(Fo^2^)+(0.0620P)^2^+0.3981P] where P=(Fo^2^+2Fc^2^)/3'
_refine_ls_weighting_scheme calc
_refine_ls_wR_factor_gt 0.1233
_refine_ls_wR_factor_ref 0.1247
_reflns_Friedel_coverage 0.000
_reflns_number_gt 2543
_reflns_number_total 2683
_reflns_threshold_expression 'I > 2\s(I)'
_cod_data_source_file jo5b02297_si_003.cif
_cod_data_source_block shelx
_cod_original_sg_symbol_H-M 'P 21/c'
_cod_database_code 4036504
_shelx_space_group_comment
;
The symmetry employed for this shelxl refinement is uniquely defined
by the following loop, which should always be used as a source of
symmetry information in preference to the above space-group names.
They are only intended as comments.
;
_shelxl_version_number 2013-4

loop_
_space_group_symop_operation_xyz
'x, y, z'
'-x, y+1/2, -z+1/2'
'-x, -y, -z'
'x, -y-1/2, z-1/2'

loop_
_atom_site_label
_atom_site_type_symbol
_atom_site_fract_x
_atom_site_fract_y
_atom_site_fract_z
_atom_site_U_iso_or_equiv
_atom_site_adp_type
_atom_site_occupancy
_atom_site_site_symmetry_order
_atom_site_calc_flag
_atom_site_refinement_flags_posn
_atom_site_refinement_flags_adp
H1 H 0.0155 0.4090 0.6642 0.096(7) Uiso 1 1 d . .
O1 O 0.19232(15) 0.62656(6) 0.43701(7) 0.0469(3) Uani 1 1 d . .
O2 O 0.1167(2) 0.41731(8) 0.71856(9) 0.0711(4) Uani 1 1 d . .
C003 C 0.2627(2) 0.61601(8) 0.61904(10) 0.0414(3) Uani 1 1 d . .
C004 C 0.1510(2) 0.54442(9) 0.62990(10) 0.0448(3) Uani 1 1 d . .
H004 H 0.0284 0.5339 0.5844 0.054 Uiso 1 1 calc R U
C005 C 0.1828(2) 0.67300(8) 0.52944(10) 0.0398(3) Uani 1 1 d . .
C006 C -0.0505(2) 0.69358(9) 0.52198(11) 0.0464(3) Uani 1 1 d . .
H00A H -0.1324 0.6490 0.4867 0.056 Uiso 1 1 calc R U
H00B H -0.0815 0.6965 0.5901 0.056 Uiso 1 1 calc R U
C007 C 0.4459(2) 0.62998(10) 0.68795(12) 0.0521(4) Uani 1 1 d . .
H007 H 0.5248 0.6768 0.6818 0.063 Uiso 1 1 calc R U
C008 C 0.2326(3) 0.80866(10) 0.43558(12) 0.0526(4) Uani 1 1 d . .
H008 H 0.3304 0.8050 0.3882 0.063 Uiso 1 1 calc R U
C009 C 0.3994(3) 0.50420(10) 0.77599(11) 0.0528(4) Uani 1 1 d . .
H009 H 0.4444 0.4675 0.8288 0.063 Uiso 1 1 calc R U
C010 C 0.2189(2) 0.48883(9) 0.70684(10) 0.0484(3) Uani 1 1 d . .
C011 C 0.5110(3) 0.57432(10) 0.76566(12) 0.0577(4) Uani 1 1 d . .
H011 H 0.6328 0.5847 0.8118 0.069 Uiso 1 1 calc R U
C012 C 0.3036(2) 0.75407(9) 0.53163(11) 0.0460(3) Uani 1 1 d . .
H012 H 0.4525 0.7422 0.5387 0.055 Uiso 1 1 calc R U
C013 C 0.0114(3) 0.78861(10) 0.38325(12) 0.0538(4) Uani 1 1 d . .
H01A H 0.0102 0.7393 0.3422 0.065 Uiso 1 1 calc R U
H01B H -0.0456 0.8337 0.3393 0.065 Uiso 1 1 calc R U
C014 C -0.1177(2) 0.77524(10) 0.46631(12) 0.0535(4) Uani 1 1 d . .
H014 H -0.2641 0.7702 0.4338 0.064 Uiso 1 1 calc R U
C015 C 0.2655(3) 0.80853(10) 0.62263(12) 0.0568(4) Uani 1 1 d . .
H01C H 0.1948 0.7775 0.6682 0.068 Uiso 1 1 calc R U
H01D H 0.3957 0.8294 0.6606 0.068 Uiso 1 1 calc R U
C016 C -0.0962(3) 0.85048(11) 0.53699(14) 0.0641(4) Uani 1 1 d . .
H01E H -0.1751 0.8958 0.5018 0.077 Uiso 1 1 calc R U
H01F H -0.1566 0.8373 0.5961 0.077 Uiso 1 1 calc R U
C017 C 0.3944(3) 0.60435(12) 0.42023(14) 0.0659(5) Uani 1 1 d . .
H01G H 0.4617 0.6519 0.3984 0.099 Uiso 1 1 calc R U
H01H H 0.3823 0.5625 0.3688 0.099 Uiso 1 1 calc R U
H01I H 0.4752 0.5836 0.4822 0.099 Uiso 1 1 calc R U
C018 C 0.1294(3) 0.87864(10) 0.57266(13) 0.0627(4) Uani 1 1 d . .
H018 H 0.1369 0.9267 0.6174 0.075 Uiso 1 1 calc R U
C019 C 0.2314(3) 0.89547(10) 0.48167(14) 0.0646(5) Uani 1 1 d . .
H01J H 0.3713 0.9168 0.5021 0.078 Uiso 1 1 calc R U
H01K H 0.1503 0.9337 0.4347 0.078 Uiso 1 1 calc R U

loop_
_atom_site_aniso_label
_atom_site_aniso_U_11
_atom_site_aniso_U_22
_atom_site_aniso_U_33
_atom_site_aniso_U_23
_atom_site_aniso_U_13
_atom_site_aniso_U_12
O1 0.0484(6) 0.0510(6) 0.0419(5) -0.0067(4) 0.0094(4) -0.0010(4)
O2 0.0977(9) 0.0597(7) 0.0490(6) 0.0132(5) -0.0052(6) -0.0236(6)
C003 0.0394(7) 0.0444(7) 0.0400(7) -0.0043(5) 0.0064(5) -0.0012(5)
C004 0.0464(7) 0.0496(8) 0.0363(6) -0.0019(5) 0.0021(5) -0.0065(6)
C005 0.0383(7) 0.0427(7) 0.0391(6) -0.0034(5) 0.0085(5) -0.0040(5)
C006 0.0386(7) 0.0526(8) 0.0491(7) 0.0024(6) 0.0106(6) -0.0023(6)
C007 0.0453(8) 0.0501(8) 0.0574(8) -0.0048(7) -0.0004(6) -0.0050(6)
C008 0.0573(9) 0.0505(8) 0.0540(8) 0.0052(7) 0.0208(7) -0.0035(7)
C009 0.0644(9) 0.0504(8) 0.0398(7) -0.0026(6) -0.0006(6) 0.0109(7)
C010 0.0616(9) 0.0459(8) 0.0371(7) -0.0037(6) 0.0077(6) -0.0029(6)
C011 0.0513(8) 0.0605(9) 0.0536(9) -0.0075(7) -0.0107(7) 0.0038(7)
C012 0.0408(7) 0.0461(7) 0.0516(8) -0.0002(6) 0.0097(6) -0.0065(6)
C013 0.0605(9) 0.0522(8) 0.0482(8) 0.0054(6) 0.0084(7) 0.0049(7)
C014 0.0443(8) 0.0588(9) 0.0567(9) 0.0037(7) 0.0075(6) 0.0044(6)
C015 0.0649(10) 0.0495(8) 0.0539(9) -0.0069(7) 0.0054(7) -0.0090(7)
C016 0.0689(11) 0.0581(10) 0.0696(10) 0.0013(8) 0.0240(8) 0.0152(8)
C017 0.0623(10) 0.0719(11) 0.0684(11) -0.0105(9) 0.0250(8) 0.0100(8)
C018 0.0835(12) 0.0459(8) 0.0596(9) -0.0081(7) 0.0152(8) 0.0015(8)
C019 0.0765(11) 0.0469(9) 0.0717(11) 0.0025(8) 0.0166(9) -0.0072(8)

loop_
_atom_type_symbol
_atom_type_description
_atom_type_scat_dispersion_real
_atom_type_scat_dispersion_imag
_atom_type_scat_source
C C 0.0181 0.0091 'International Tables Vol C Tables 4.2.6.8 and 6.1.1.4'
H H 0.0000 0.0000 'International Tables Vol C Tables 4.2.6.8 and 6.1.1.4'
O O 0.0492 0.0322 'International Tables Vol C Tables 4.2.6.8 and 6.1.1.4'

loop_
_geom_angle_atom_site_label_1
_geom_angle_atom_site_label_2
_geom_angle_atom_site_label_3
_geom_angle
C017 O1 C005 116.56(11)
C007 C003 C004 118.11(13)
C007 C003 C005 123.48(13)
C004 C003 C005 118.35(11)
C010 C004 C003 121.26(13)
O1 C005 C003 106.90(10)
O1 C005 C012 111.03(11)
C003 C005 C012 113.75(11)
O1 C005 C006 104.47(10)
C003 C005 C006 111.98(11)
C012 C005 C006 108.34(11)
C014 C006 C005 114.06(12)
C011 C007 C003 120.10(14)
C013 C008 C019 107.86(14)
C013 C008 C012 111.92(12)
C019 C008 C012 102.26(13)
C011 C009 C010 119.12(14)
O2 C010 C004 122.98(13)
O2 C010 C009 116.96(13)
C004 C010 C009 120.06(14)
C009 C011 C007 121.34(14)
C005 C012 C008 113.35(12)
C005 C012 C015 110.28(12)
C008 C012 C015 104.77(12)
C008 C013 C014 107.43(12)
C013 C014 C016 109.50(13)
C013 C014 C006 109.03(12)
C016 C014 C006 113.53(13)
C018 C015 C012 104.13(13)
C018 C016 C014 113.85(13)
C019 C018 C015 100.38(15)
C019 C018 C016 109.99(15)
C015 C018 C016 111.46(14)
C018 C019 C008 101.05(13)

loop_
_geom_bond_atom_site_label_1
_geom_bond_atom_site_label_2
_geom_bond_distance
O1 C017 1.4259(19)
O1 C005 1.4593(15)
O2 C010 1.3632(19)
C003 C007 1.3914(19)
C003 C004 1.3941(19)
C003 C005 1.5295(19)
C004 C010 1.380(2)
C005 C012 1.5326(19)
C005 C006 1.5466(18)
C006 C014 1.545(2)
C007 C011 1.385(2)
C008 C013 1.524(2)
C008 C019 1.539(2)
C008 C012 1.561(2)
C009 C011 1.372(2)
C009 C010 1.384(2)
C012 C015 1.561(2)
C013 C014 1.528(2)
C014 C016 1.536(2)
C015 C018 1.523(2)
C016 C018 1.535(3)
C018 C019 1.515(3)
